data_4115046
loop_
_publ_author_name
'Toshihiro Tanaka'
'Akikazu Matsumoto'

_publ_section_title
;
 First Disyndiotactic Polymer from a 1,4-Disubstituted Butadiene by
 Alternate Molecular Stacking in the Crystalline State
;
_journal_name_full 'Journal of the American Chemical Society'
_journal_page_first 9676
_journal_page_last 9677
_journal_paper_doi 10.1021/ja020615r
_journal_volume 124
_journal_year 2002
_chemical_formula_moiety 'C22 H22 O6 '
_chemical_formula_sum 'C22 H22 O6'
_chemical_formula_weight 382.41
_space_group_IT_number 2
_symmetry_cell_setting triclinic
_symmetry_Int_Tables_number 2
_symmetry_space_group_name_Hall '-P 1'
_symmetry_space_group_name_H-M 'P -1'
_cell_angle_alpha 107.237(5)
_cell_angle_beta 99.272(3)
_cell_angle_gamma 93.847(4)
_cell_formula_units_Z 2
_cell_length_a 6.6919(1)
_cell_length_b 10.784(1)
_cell_length_c 14.0070(8)
_cell_measurement_reflns_used 4669
_cell_measurement_temperature 203.1
_cell_measurement_theta_max 27.4
_cell_measurement_theta_min 1.6
_cell_volume 945.71(11)
_computing_cell_refinement PROCESS-AUTO
_computing_data_collection PROCESS-AUTO
_computing_data_reduction CrystalStructure
_computing_publication_material 'CrystalStructure Ver. 2.00'
_computing_structure_refinement CRYSTALS
_computing_structure_solution SIR92
_diffrn_detector_area_resol_mean 10.00
_diffrn_measured_fraction_theta_full 0.9300
_diffrn_measured_fraction_theta_max 0.9323
_diffrn_measurement_device_type 'Rigaku RAXIS-RAPID'
_diffrn_measurement_method \w
_diffrn_radiation_type 'Mo K\a'
_diffrn_radiation_wavelength 0.7107
_diffrn_reflns_av_R_equivalents 0.048
_diffrn_reflns_limit_h_max 8
_diffrn_reflns_limit_h_min -8
_diffrn_reflns_limit_k_max 13
_diffrn_reflns_limit_k_min -13
_diffrn_reflns_limit_l_max 18
_diffrn_reflns_limit_l_min -18
_diffrn_reflns_number 7491
_diffrn_reflns_theta_full 27.50
_diffrn_reflns_theta_max 27.48
_exptl_absorpt_coefficient_mu 0.097
_exptl_absorpt_correction_type none
_exptl_crystal_colour colorless
_exptl_crystal_density_diffrn 1.343
_exptl_crystal_description platelet
_exptl_crystal_size_max 0.40
_exptl_crystal_size_mid 0.40
_exptl_crystal_size_min 0.08
_refine_diff_density_max 1.41
_refine_diff_density_min -0.63
_refine_ls_extinction_method none
_refine_ls_goodness_of_fit_ref 2.424
_refine_ls_hydrogen_treatment refall
_refine_ls_number_parameters 269
_refine_ls_number_reflns 2635
_refine_ls_R_factor_gt 0.1360
_refine_ls_shift/su_max 0.0010
_refine_ls_structure_factor_coef F
_refine_ls_weighting_details 'w = 1/[0.005Fo^2^ + 1.000\s^2^(Fo)]'
_refine_ls_weighting_scheme calc
_refine_ls_wR_factor_ref 0.2090
_reflns_number_gt 2607
_reflns_number_total 4035
_reflns_threshold_expression F^2^>2.0\s(F^2^)
_cod_data_source_file ja020615r_s1_3.cif
_cod_data_source_block 3
_cod_original_cell_volume 945.7(1)
_cod_original_sg_symbol_H-M 'P -1 '
_cod_original_formula_sum 'C22 H22 O6 '
_cod_database_code 4115046

loop_
_symmetry_equiv_pos_as_xyz
x,y,z
-x,-y,-z

loop_
_atom_site_label
_atom_site_type_symbol
_atom_site_fract_x
_atom_site_fract_y
_atom_site_fract_z
_atom_site_U_iso_or_equiv
_atom_site_adp_type
_atom_site_occupancy
_atom_site_symmetry_multiplicity
_atom_site_calc_flag
O1 O -0.8688(8) 0.1469(7) 0.3521(5) 0.088(2) Uani 1.00 1 d
O2 O -1.0649(6) 0.3121(4) 0.3653(4) 0.057(1) Uani 1.00 1 d
O3 O -0.2145(7) 0.1483(6) 0.5145(4) 0.070(2) Uani 1.00 1 d
O4 O 0.0090(6) 0.2402(4) 0.6588(3) 0.047(1) Uani 1.00 1 d
O5 O -1.777(1) 0.5058(9) 0.0936(6) 0.132(3) Uani 1.00 1 d
O6 O 0.757(1) 0.1177(9) 0.9667(6) 0.131(3) Uani 1.00 1 d
C1 C -0.895(1) 0.259(1) 0.3939(7) 0.069(3) Uani 1.00 1 d
C2 C -0.765(1) 0.3492(9) 0.4788(7) 0.077(3) Uani 1.00 1 d
C3 C -0.562(2) 0.3076(8) 0.5110(6) 0.082(3) Uani 1.00 1 d
C4 C -0.426(1) 0.386(1) 0.5897(8) 0.085(3) Uani 1.00 1 d
C5 C -0.256(1) 0.3558(9) 0.6270(6) 0.071(3) Uani 1.00 1 d
C6 C -0.1565(9) 0.2351(7) 0.5910(5) 0.050(2) Uani 1.00 1 d
C7 C -1.211(1) 0.2237(6) 0.2828(6) 0.065(2) Uani 1.00 1 d
C8 C 0.1189(9) 0.1254(5) 0.6314(4) 0.041(1) Uani 1.00 1 d
C9 C -1.3533(9) 0.2987(6) 0.2367(4) 0.045(2) Uani 1.00 1 d
C10 C -1.5601(9) 0.2590(5) 0.2153(4) 0.044(2) Uani 1.00 1 d
C11 C -1.6949(9) 0.3250(6) 0.1669(5) 0.050(2) Uani 1.00 1 d
C12 C -1.624(1) 0.4344(7) 0.1435(5) 0.055(2) Uani 1.00 1 d
C13 C -1.420(1) 0.4739(6) 0.1662(5) 0.059(2) Uani 1.00 1 d
C14 C -1.281(1) 0.4085(6) 0.2137(6) 0.057(2) Uani 1.00 1 d
C15 C 0.2844(8) 0.1325(5) 0.7205(4) 0.037(1) Uani 1.00 1 d
C16 C 0.4713(9) 0.0965(6) 0.7015(5) 0.047(2) Uani 1.00 1 d
C17 C 0.6251(9) 0.0908(6) 0.7801(5) 0.048(2) Uani 1.00 1 d
C18 C 0.592(1) 0.1235(6) 0.8792(5) 0.052(2) Uani 1.00 1 d
C19 C 0.402(1) 0.1622(7) 0.8976(5) 0.056(2) Uani 1.00 1 d
C20 C 0.2544(9) 0.1678(6) 0.8197(4) 0.047(2) Uani 1.00 1 d
H1 H -0.803(1) 0.4319(9) 0.5124(7) 0.101(4) Uiso 1.00 1 c
H2 H -0.533(9) 0.209(6) 0.461(4) 0.05(2) Uiso 1.00 1 c
H3 H -0.459(1) 0.471(1) 0.6211(8) 0.113(5) Uiso 1.00 1 c
H4 H -0.182(1) 0.4198(9) 0.6868(6) 0.095(4) Uiso 1.00 1 c
H5 H -1.141(1) 0.1760(6) 0.2323(6) 0.077(3) Uiso 1.00 1 c
H6 H -1.284(1) 0.1645(6) 0.3068(6) 0.077(3) Uiso 1.00 1 c
H7 H 0.202(9) 0.121(6) 0.563(4) 0.05(2) Uiso 1.00 1 c
H8 H 0.024(7) 0.055(5) 0.631(3) 0.02(1) Uiso 1.00 1 c
H9 H -1.634(8) 0.176(5) 0.224(4) 0.03(1) Uiso 1.00 1 c
H10 H -1.8367(9) 0.2949(6) 0.1502(5) 0.058(2) Uiso 1.00 1 c
H11 H -1.371(1) 0.5475(6) 0.1490(5) 0.075(3) Uiso 1.00 1 c
H12 H -1.14(1) 0.471(7) 0.256(5) 0.06(2) Uiso 1.00 1 c
H13 H 0.4958(9) 0.0743(6) 0.6338(5) 0.056(2) Uiso 1.00 1 c
H14 H 0.75(1) 0.061(6) 0.761(5) 0.05(2) Uiso 1.00 1 c
H15 H 0.377(1) 0.1864(7) 0.9651(5) 0.066(2) Uiso 1.00 1 c
H16 H 0.1271(9) 0.1949(6) 0.8336(4) 0.058(2) Uiso 1.00 1 c

loop_
_atom_site_aniso_label
_atom_site_aniso_U_11
_atom_site_aniso_U_22
_atom_site_aniso_U_33
_atom_site_aniso_U_12
_atom_site_aniso_U_13
_atom_site_aniso_U_23
O1 0.067(3) 0.101(5) 0.134(5) 0.051(3) 0.043(3) 0.072(4)
O2 0.043(2) 0.058(3) 0.073(3) 0.016(2) -0.002(2) 0.032(2)
O3 0.057(3) 0.091(4) 0.053(3) 0.014(3) -0.010(2) 0.017(3)
O4 0.042(2) 0.044(2) 0.051(2) 0.010(2) -0.002(2) 0.014(2)
O5 0.144(7) 0.149(7) 0.114(6) 0.039(6) 0.006(5) 0.064(5)
O6 0.140(7) 0.147(7) 0.095(5) 0.032(6) -0.014(5) 0.035(5)
C1 0.050(4) 0.100(6) 0.083(5) 0.012(4) 0.019(4) 0.062(5)
C2 0.069(5) 0.098(6) 0.086(5) 0.005(5) 0.006(4) 0.066(5)
C3 0.135(8) 0.053(4) 0.067(5) 0.009(5) 0.050(6) 0.015(4)
C4 0.054(5) 0.112(8) 0.115(7) 0.021(5) 0.013(5) 0.073(7)
C5 0.060(4) 0.095(6) 0.081(5) 0.035(4) 0.024(4) 0.052(5)
C6 0.042(3) 0.068(4) 0.048(4) 0.010(3) 0.008(3) 0.032(3)
C7 0.053(4) 0.045(4) 0.094(5) 0.016(3) 0.001(4) 0.022(4)
C8 0.047(3) 0.034(3) 0.039(3) 0.011(2) -0.001(2) 0.008(2)
C9 0.045(3) 0.040(3) 0.048(3) 0.011(2) 0.009(3) 0.009(3)
C10 0.052(3) 0.035(3) 0.043(3) 0.003(3) 0.014(3) 0.007(2)
C11 0.043(3) 0.054(4) 0.049(3) 0.005(3) 0.003(3) 0.011(3)
C12 0.060(4) 0.066(4) 0.043(3) 0.022(3) 0.005(3) 0.022(3)
C13 0.073(5) 0.051(4) 0.063(4) 0.005(3) 0.013(3) 0.031(3)
C14 0.046(4) 0.050(4) 0.080(5) 0.005(3) 0.009(3) 0.027(3)
C15 0.040(3) 0.027(2) 0.042(3) 0.005(2) 0.004(2) 0.009(2)
C16 0.047(3) 0.041(3) 0.051(3) 0.004(3) 0.016(3) 0.006(3)
C17 0.037(3) 0.049(3) 0.060(4) 0.012(3) 0.007(3) 0.018(3)
C18 0.052(4) 0.044(3) 0.052(4) 0.009(3) -0.005(3) 0.012(3)
C19 0.069(4) 0.060(4) 0.036(3) 0.012(3) 0.010(3) 0.011(3)
C20 0.046(3) 0.046(3) 0.052(3) 0.020(3) 0.014(3) 0.016(3)

loop_
_atom_type_symbol
_atom_type_description
_atom_type_scat_dispersion_real
_atom_type_scat_dispersion_imag
_atom_type_scat_source
C C 0.006 0.003
;
International Tables for Crystallography
(1992, Vol. C, Tables 4.2.6.8 and 6.1.1.4)
;
H H 0.000 0.000
;
International Tables for Crystallography
(1992, Vol. C, Table 6.1.1.4)
;
O O 0.017 0.010
;
International Tables for Crystallography
(1992, Vol. C, Tables 4.2.6.8 and 6.1.1.4)
;

loop_
_geom_angle_atom_site_label_1
_geom_angle_atom_site_label_2
_geom_angle_atom_site_label_3
_geom_angle
_geom_angle_publ_flag
C1 O2 C7 114.2(6) yes
C6 O4 C8 113.7(5) yes
O1 C1 O2 122.7(8) yes
O1 C1 C2 126.3(8) yes
O2 C1 C2 110.9(8) yes
C1 C2 C3 116.0(8) yes
C1 C2 H1 121.6(5) no
C3 C2 H1 122.4(5) no
C2 C3 C4 121.0(8) yes
C2 C3 H2 114.8(32) no
C4 C3 H2 124.1(33) no
C3 C4 C5 125.4(10) yes
C3 C4 H3 117.2(6) no
C5 C4 H3 117.3(7) no
C4 C5 C6 129.8(9) yes
C4 C5 H4 115.1(7) no
C6 C5 H4 115.0(4) no
O3 C6 O4 125.0(6) yes
O3 C6 C5 126.0(6) yes
O4 C6 C5 109.0(6) yes
O2 C7 C9 109.6(5) yes
O2 C7 H5 109.3(4) no
C9 C7 H5 108.7(4) no
O2 C7 H6 110.0(4) no
C9 C7 H6 109.8(4) no
H5 C7 H6 109.456(7) no
O4 C8 C15 108.9(4) yes
O4 C8 H7 113.2(28) no
C15 C8 H7 105.7(28) no
O4 C8 H8 103.8(28) no
C15 C8 H8 102.1(27) no
H7 C8 H8 122.2(41) no
C7 C9 C10 119.9(6) yes
C7 C9 C14 120.8(6) yes
C10 C9 C14 119.4(5) yes
C9 C10 C11 120.2(5) yes
C9 C10 H9 127.3(27) no
C11 C10 H9 112.2(27) no
C10 C11 C12 120.8(6) yes
C10 C11 H10 119.5(3) no
C12 C11 H10 119.6(4) no
O5 C12 C11 119.2(6) yes
O5 C12 C13 122.2(6) yes
C11 C12 C13 118.5(5) yes
C12 C13 C14 121.9(6) yes
C12 C13 H11 119.0(4) no
C14 C13 H11 119.1(4) no
C9 C14 C13 119.1(6) yes
C9 C14 H12 122.6(34) no
C13 C14 H12 113.4(35) no
C8 C15 C16 118.5(5) yes
C8 C15 C20 123.0(5) yes
C16 C15 C20 118.5(5) yes
C15 C16 C17 121.0(5) yes
C15 C16 H13 119.5(3) no
C17 C16 H13 119.5(3) no
C16 C17 C18 120.2(5) yes
C16 C17 H14 116.7(37) no
C18 C17 H14 123.1(36) no
O6 C18 C17 121.4(6) yes
O6 C18 C19 120.5(6) yes
C17 C18 C19 118.0(5) yes
C18 C19 C20 120.8(5) yes
C18 C19 H15 119.6(4) no
C20 C19 H15 119.6(3) no
C15 C20 C19 121.5(5) yes
C15 C20 H16 118.9(3) no
C19 C20 H16 119.6(3) no

loop_
_geom_bond_atom_site_label_1
_geom_bond_atom_site_label_2
_geom_bond_distance
_geom_bond_publ_flag
O1 C1 1.216(11) yes
O2 C1 1.363(8) yes
O2 C7 1.434(8) yes
O3 C6 1.183(8) yes
O4 C6 1.324(7) yes
O4 C8 1.467(7) yes
O5 C12 1.522(9) yes
O6 C18 1.530(9) yes
C1 C2 1.409(12) yes
C2 C3 1.499(13) yes
C2 H1 0.94998(8) no
C3 C4 1.333(12) yes
C3 H2 1.13(6) no
C4 C5 1.28(1) yes
C4 H3 0.94998(9) no
C5 C6 1.49(1) yes
C5 H4 0.95001(8) no
C7 C9 1.482(8) yes
C7 H5 0.94999(5) no
C7 H6 0.95005(6) no
C8 C15 1.509(7) yes
C8 H7 1.17(6) no
C8 H8 0.96(5) no
C9 C10 1.379(8) yes
C9 C14 1.394(8) yes
C10 C11 1.399(8) yes
C10 H9 1.05(5) no
C11 C12 1.387(9) yes
C11 H10 0.950 no
C12 C13 1.359(9) yes
C13 C14 1.407(9) yes
C13 H11 0.94996(7) no
C14 H12 1.09(7) no
C15 C16 1.377(8) yes
C15 C20 1.380(8) yes
C16 C17 1.401(8) yes
C16 H13 0.94998(6) no
C17 C18 1.384(9) yes
C17 H14 0.95(6) no
C18 C19 1.406(9) yes
C19 C20 1.366(8) yes
C19 H15 0.95002(6) no
C20 H16 0.950 no

loop_
_geom_contact_atom_site_label_1
_geom_contact_atom_site_label_2
_geom_contact_site_symmetry_2
_geom_contact_distance
_geom_contact_publ_flag
O1 O2 . 2.264(6) yes
O1 O3 1_455 3.493(7) yes
O1 C1 . 1.216(11) yes
O1 C2 . 2.344(12) yes
O1 C3 . 2.817(13) yes
O1 C7 . 2.622(8) yes
O1 C8 2_456 3.369(9) yes
O1 C10 1_655 3.422(8) yes
O1 C17 2_556 3.374(9) yes
O1 H1 . 3.176(12) no
O1 H2 . 2.43(6) no
O1 H5 . 2.375(8) no
O1 H6 . 2.784(8) no
O1 H7 1_455 3.02(6) no
O1 H8 2_456 2.44(5) no
O1 H9 1_655 2.63(5) no
O1 H13 2_556 3.589(8) no
O1 H14 2_556 2.60(7) no
O2 O3 1_455 3.333(7) yes
O2 C1 . 1.363(8) yes
O2 C2 . 2.283(9) yes
O2 C7 . 1.434(8) yes
O2 C9 . 2.383(7) yes
O2 C10 . 3.538(7) yes
O2 C14 . 2.864(8) yes
O2 H1 . 2.44(1) no
O2 H1 2_366 3.059(11) no
O2 H4 2_466 3.552(9) no
O2 H5 . 1.964(9) no
O2 H6 . 1.972(8) no
O2 H10 1_655 3.555(7) no
O2 H12 . 2.63(6) no
O3 O4 . 2.224(6) yes
O3 C1 1_655 3.297(8) yes
O3 C3 . 2.985(11) yes
O3 C4 . 3.008(12) yes
O3 C5 . 2.39(1) yes
O3 C6 . 1.183(8) yes
O3 C7 1_655 3.575(9) yes
O3 C8 . 2.619(7) yes
O3 C8 2_556 3.224(8) yes
O3 C16 2_556 3.472(8) yes
O3 H2 . 2.35(6) no
O3 H4 . 3.162(11) no
O3 H6 1_655 2.931(9) no
O3 H7 . 2.82(6) no
O3 H7 2_556 2.80(6) no
O3 H8 . 2.56(4) no
O3 H8 2_556 3.02(5) no
O3 H13 1_455 2.970(7) no
O3 H13 2_556 2.966(8) no
O4 C2 1_655 3.576(8) yes
O4 C4 . 3.534(8) yes
O4 C5 . 2.295(8) yes
O4 C6 . 1.324(7) yes
O4 C8 . 1.467(7) yes
O4 C15 . 2.421(6) yes
O4 C16 . 3.595(7) yes
O4 C20 . 2.900(7) yes
O4 H4 . 2.361(8) no
O4 H7 . 2.21(6) no
O4 H8 . 1.93(5) no
O4 H11 2_466 3.442(8) no
O4 H12 2_466 3.00(7) no
O4 H14 1_455 3.29(6) no
O4 H16 . 2.645(7) no
O5 C11 . 2.51(1) yes
O5 C12 . 1.522(9) yes
O5 C13 . 2.524(11) yes
O5 H4 2_366 3.006(11) no
O5 H10 . 2.65(1) no
O5 H11 . 2.671(11) no
O5 H11 2_265 3.584(11) no
O6 C17 . 2.542(9) yes
O6 C18 . 1.530(9) yes
O6 C19 . 2.55(1) yes
O6 H5 1_756 3.527(11) no
O6 H9 2_456 3.43(5) no
O6 H10 1_856 3.43(1) no
O6 H14 . 2.75(6) no
O6 H15 . 2.698(11) no
O6 H16 1_655 3.525(11) no
C1 C2 . 1.409(12) yes
C1 C3 . 2.467(14) yes
C1 C6 1_455 3.560(9) yes
C1 C7 . 2.35(1) yes
C1 H1 . 2.072(14) no
C1 H2 . 2.60(6) no
C1 H5 . 2.458(11) no
C1 H6 . 2.68(1) no
C1 H7 1_455 3.16(6) no
C1 H8 2_456 3.34(5) no
C1 H9 1_655 3.13(5) no
C2 C3 . 1.499(13) yes
C2 C4 . 2.467(11) yes
C2 C4 2_466 3.498(11) yes
C2 C6 1_455 3.592(9) yes
C2 C7 . 3.591(11) yes
C2 H1 . 0.94998(8) no
C2 H2 . 2.22(6) no
C2 H3 . 2.579(13) no
C2 H3 2_466 3.138(11) no
C2 H7 1_455 3.04(6) no
C3 C4 . 1.333(12) yes
C3 C5 . 2.321(14) yes
C3 C6 . 3.009(13) yes
C3 H1 . 2.162(12) no
C3 H2 . 1.13(6) no
C3 H3 . 1.959(13) no
C3 H3 2_466 3.44(1) no
C3 H4 . 3.131(14) no
C3 H7 1_455 2.81(6) no
C3 H13 1_455 3.45(1) no
C4 C5 . 1.28(1) yes
C4 C6 . 2.51(1) yes
C4 H1 . 2.72(1) no
C4 H1 2_466 3.196(11) no
C4 H2 . 2.18(7) no
C4 H3 . 0.94998(9) no
C4 H4 . 1.888(11) no
C4 H7 1_455 3.55(6) no
C5 C6 . 1.49(1) yes
C5 C12 2_366 3.59(1) yes
C5 H1 2_466 3.461(9) no
C5 H2 . 2.71(6) no
C5 H3 . 1.910(11) no
C5 H4 . 0.95001(8) no
C5 H12 2_466 3.05(7) no
C5 H13 1_455 3.40(1) no
C6 C8 . 2.339(8) yes
C6 C16 1_455 3.598(8) yes
C6 H1 1_655 3.588(9) no
C6 H2 . 2.80(6) no
C6 H3 . 3.328(11) no
C6 H4 . 2.080(11) no
C6 H7 . 2.80(6) no
C6 H8 . 2.51(5) no
C6 H12 2_466 3.51(7) no
C6 H13 1_455 3.051(8) no
C6 H14 1_455 3.55(6) no
C7 C9 . 1.482(8) yes
C7 C10 . 2.476(8) yes
C7 C14 . 2.500(9) yes
C7 H2 1_455 3.59(6) no
C7 H5 . 0.94999(5) no
C7 H6 . 0.95005(6) no
C7 H9 . 2.79(5) no
C7 H10 1_655 3.52(1) no
C7 H12 . 2.82(7) no
C8 C15 . 1.509(7) yes
C8 C16 . 2.481(8) yes
C8 C20 . 2.540(8) yes
C8 H7 . 1.17(6) no
C8 H7 2_556 3.49(6) no
C8 H8 . 0.96(5) no
C8 H8 2_556 3.54(5) no
C8 H13 . 2.614(8) no
C8 H14 1_455 3.45(6) no
C8 H16 . 2.697(8) no
C9 C10 . 1.379(8) yes
C9 C11 . 2.408(8) yes
C9 C12 . 2.804(8) yes
C9 C13 . 2.414(8) yes
C9 C14 . 1.394(8) yes
C9 H3 2_366 3.164(12) no
C9 H5 . 2.000(8) no
C9 H6 . 2.013(9) no
C9 H9 . 2.18(5) no
C9 H10 . 3.260(8) no
C9 H11 . 3.267(8) no
C9 H12 . 2.19(7) no
C10 C11 . 1.399(8) yes
C10 C12 . 2.423(8) yes
C10 C13 . 2.754(8) yes
C10 C14 . 2.393(8) yes
C10 H3 2_366 3.107(13) no
C10 H5 . 2.994(8) no
C10 H6 . 2.519(8) no
C10 H9 . 1.05(5) no
C10 H10 . 2.042(8) no
C10 H12 . 3.36(7) no
C10 H15 1_354 3.306(8) no
C11 C12 . 1.387(9) yes
C11 C13 . 2.361(9) yes
C11 C14 . 2.766(9) yes
C11 H3 2_366 3.092(13) no
C11 H4 2_366 3.157(11) no
C11 H9 . 2.04(5) no
C11 H10 . 0.950 no
C11 H11 . 3.219(9) no
C11 H15 1_354 2.912(8) no
C12 C13 . 1.359(9) yes
C12 C14 . 2.418(9) yes
C12 H3 2_366 3.092(12) no
C12 H4 2_366 2.98(1) no
C12 H9 . 3.31(5) no
C12 H10 . 2.032(9) no
C12 H11 . 2.00(1) no
C12 H12 . 3.31(7) no
C12 H15 1_354 3.073(9) no
C13 C14 . 1.407(9) yes
C13 H3 2_366 3.110(11) no
C13 H10 . 3.218(9) no
C13 H11 . 0.94996(7) no
C13 H12 . 2.10(7) no
C13 H15 1_354 3.52(1) no
C14 H3 2_366 3.146(12) no
C14 H4 2_466 3.355(11) no
C14 H5 . 2.802(9) no
C14 H6 . 3.264(9) no
C14 H9 . 3.39(5) no
C14 H10 1_655 3.438(9) no
C14 H11 . 2.044(9) no
C14 H12 . 1.09(7) no
C15 C16 . 1.377(8) yes
C15 C17 . 2.417(8) yes
C15 C18 . 2.806(8) yes
C15 C19 . 2.396(8) yes
C15 C20 . 1.380(8) yes
C15 H6 2_456 3.111(8) no
C15 H7 . 2.14(6) no
C15 H8 . 1.95(5) no
C15 H11 2_466 3.352(8) no
C15 H13 . 2.022(8) no
C15 H14 . 3.25(7) no
C15 H15 . 3.247(8) no
C15 H16 . 2.019(8) no
C16 C17 . 1.401(8) yes
C16 C18 . 2.414(9) yes
C16 C19 . 2.750(8) yes
C16 C20 . 2.369(8) yes
C16 H2 2_556 3.51(7) no
C16 H6 2_456 2.965(9) no
C16 H7 . 2.51(6) no
C16 H8 . 2.96(5) no
C16 H9 2_456 3.57(5) no
C16 H13 . 0.94998(6) no
C16 H14 . 2.01(6) no
C16 H16 . 3.224(8) no
C17 C18 . 1.384(9) yes
C17 C19 . 2.393(9) yes
C17 C20 . 2.756(8) yes
C17 H6 2_456 3.246(9) no
C17 H9 2_456 2.86(5) no
C17 H13 . 2.043(8) no
C17 H14 . 0.95(6) no
C17 H15 . 3.252(9) no
C17 H16 1_655 3.360(9) no
C18 C19 . 1.406(9) yes
C18 C20 . 2.410(8) yes
C18 H9 2_456 3.17(5) no
C18 H13 . 3.266(9) no
C18 H14 . 2.06(6) no
C18 H15 . 2.049(9) no
C18 H16 . 3.266(8) no
C19 C20 . 1.366(8) yes
C19 H11 2_466 3.395(9) no
C19 H14 . 3.27(6) no
C19 H15 . 0.95002(6) no
C19 H16 . 2.013(9) no
C20 H5 2_456 3.563(9) no
C20 H6 2_456 3.532(9) no
C20 H7 . 3.43(6) no
C20 H8 . 2.72(5) no
C20 H11 2_466 2.999(9) no
C20 H13 . 3.228(8) no
C20 H14 1_455 3.39(6) no
C20 H15 . 2.013(8) no
C20 H16 . 0.950 no
H1 H1 2_366 3.129(17) no
H1 H2 . 3.08(6) no
H1 H3 . 2.478(11) no
H1 H3 2_466 3.102(11) no
H1 H4 2_466 3.595(9) no
H1 H12 2_366 3.19(6) no
H2 H3 . 2.99(7) no
H2 H6 1_655 2.89(6) no
H2 H7 1_455 2.74(8) no
H2 H9 1_655 3.19(7) no
H2 H13 1_455 3.16(6) no
H2 H13 2_556 3.00(7) no
H2 H14 2_556 3.59(9) no
H3 H3 2_466 3.592(16) no
H3 H4 . 2.12(1) no
H3 H12 2_366 3.41(6) no
H4 H10 2_366 3.224(11) no
H4 H12 2_466 2.28(7) no
H5 H6 . 1.551 no
H5 H9 . 3.28(5) no
H5 H9 1_655 3.41(5) no
H5 H10 1_655 2.90(1) no
H5 H12 . 3.09(7) no
H6 H8 2_456 3.27(4) no
H6 H9 . 2.46(5) no
H6 H13 2_456 3.239(9) no
H7 H7 2_556 3.47(12) no
H7 H8 . 1.86(7) no
H7 H8 2_556 2.92(8) no
H7 H13 . 2.21(6) no
H8 H8 2_556 3.45(9) no
H8 H13 1_455 3.56(5) no
H8 H13 . 3.15(5) no
H8 H14 1_455 2.79(7) no
H8 H16 . 2.74(5) no
H9 H10 . 2.27(5) no
H9 H14 2_456 2.69(8) no
H10 H12 1_455 3.12(6) no
H10 H15 1_354 3.122(9) no
H11 H12 . 2.34(6) no
H11 H16 2_466 3.049(9) no
H13 H14 . 2.29(6) no
H14 H16 1_655 2.71(6) no
H15 H16 . 2.305(8) no

loop_
_geom_torsion_atom_site_label_1
_geom_torsion_atom_site_label_2
_geom_torsion_atom_site_label_3
_geom_torsion_atom_site_label_4
_geom_torsion
_geom_torsion_publ_flag
C7 O2 C1 O1 0.7(2) yes
C7 O2 C1 C2 -176.7(1) yes
C1 O2 C7 C9 -162.2(1) yes
C8 O4 C6 O3 -0.4(1) yes
C8 O4 C6 C5 179.6(8) yes
C6 O4 C8 C15 -171.6(8) yes
O1 C1 C2 C3 8.8(2) yes
O2 C1 C2 C3 -173.9(9) yes
C1 C2 C3 C4 179.3(1) yes
C2 C3 C4 C5 175.0(1) yes
C3 C4 C5 C6 5.1(2) yes
C4 C5 C6 O3 6.4(2) yes
C4 C5 C6 O4 -173.6(1) yes
O2 C7 C9 C10 -134.0(8) yes
O2 C7 C9 C14 46.7(1) yes
O4 C8 C15 C16 -139.6(7) yes
O4 C8 C15 C20 43.3(9) yes
C7 C9 C10 C11 -176.5(8) yes
C14 C9 C10 C11 2.8(1) yes
C7 C9 C14 C13 177.4(9) yes
C10 C9 C14 C13 -1.9(1) yes
C9 C10 C11 C12 -2.8(1) yes
C10 C11 C12 O5 -178.3(8) yes
C10 C11 C12 C13 1.8(1) yes
O5 C12 C13 C14 179.1(1) yes
C11 C12 C13 C14 -1.0(1) yes
C12 C13 C14 C9 1.1(1) yes
C8 C15 C16 C17 -174.7(7) yes
C20 C15 C16 C17 2.5(1) yes
C8 C15 C20 C19 174.2(8) yes
C16 C15 C20 C19 -3.0(1) yes
C15 C16 C17 C18 -1.1(1) yes
C16 C17 C18 O6 179.8(8) yes
C16 C17 C18 C19 -0.1(1) yes
O6 C18 C19 C20 179.8(9) yes
C17 C18 C19 C20 -0.3(1) yes
C18 C19 C20 C15 1.9(1) yes
